data_7220248
loop_
_publ_author_name
'Armaghan, Mahsa'
'Lu, Wei-Yu'
'Wu, Di'
'Wei, Yao'
'Yuan, Feng-Ling'
'Weng, Ng Seik'
'MOHHAMADPOUR AMINI, MOSTAFA'
'Zhang, Wen-Hua'
'Young, David James'
'Hor, Andy'
'Lang, Jian-Ping'

_publ_section_title
;
 Isolation of first row transition metal--carboxylate zwitterions
;
_journal_name_full 'RSC Adv.'
_journal_paper_doi 10.1039/C5RA05564D
_journal_year 2015
_chemical_formula_moiety 'C26 H24 N2 O8 Zn'
_chemical_formula_sum 'C26 H24 N2 O8 Zn'
_chemical_formula_weight 557.84
_space_group_IT_number 15
_symmetry_cell_setting monoclinic
_symmetry_space_group_name_Hall '-C 2yc'
_symmetry_space_group_name_H-M 'C 1 2/c 1'
_atom_sites_solution_hydrogens geom
_atom_sites_solution_primary direct
_atom_sites_solution_secondary difmap
_audit_creation_method SHELXL-97
_audit_update_record
;
2014-07-10 deposited with the CCDC.
2015-05-07 downloaded from the CCDC.
;
_cell_angle_alpha 90.00
_cell_angle_beta 107.7859(7)
_cell_angle_gamma 90.00
_cell_formula_units_Z 4
_cell_length_a 25.0244(9)
_cell_length_b 7.5228(3)
_cell_length_c 12.9729(5)
_cell_measurement_reflns_used 5734
_cell_measurement_temperature 296(2)
_cell_measurement_theta_max 28.27
_cell_measurement_theta_min 2.84
_cell_volume 2325.47(15)
_computing_cell_refinement 'ApexII (Bruker, 2011)'
_computing_data_collection 'ApexII (Bruker, 2011)'
_computing_data_reduction 'ApexII (Bruker, 2011)'
_computing_molecular_graphics 'Ortep3 (Farrugia, 1997)'
_computing_publication_material 'publCIF (Westrip, 2010)'
_computing_structure_refinement 'SHELXL-97 (Sheldrick, 2008)'
_computing_structure_solution 'SHELXS-97 (Sheldrick, 2008)'
_diffrn_ambient_temperature 296(2)
_diffrn_measured_fraction_theta_full 0.999
_diffrn_measured_fraction_theta_max 0.999
_diffrn_measurement_device_type 'Bruker ApexII'
_diffrn_measurement_method 'phi and omega scans'
_diffrn_radiation_monochromator graphite
_diffrn_radiation_source 'fine-focus sealed tube'
_diffrn_radiation_type MoK\a
_diffrn_radiation_wavelength 0.71073
_diffrn_reflns_av_R_equivalents 0.0181
_diffrn_reflns_av_sigmaI/netI 0.0153
_diffrn_reflns_limit_h_max 31
_diffrn_reflns_limit_h_min -32
_diffrn_reflns_limit_k_max 9
_diffrn_reflns_limit_k_min -9
_diffrn_reflns_limit_l_max 16
_diffrn_reflns_limit_l_min -16
_diffrn_reflns_number 10557
_diffrn_reflns_theta_full 27.49
_diffrn_reflns_theta_max 27.49
_diffrn_reflns_theta_min 1.71
_diffrn_standards_decay_% 0
_diffrn_standards_interval_count 0
_diffrn_standards_interval_time 0
_diffrn_standards_number 0
_exptl_absorpt_coefficient_mu 1.113
_exptl_absorpt_correction_T_max 0.9162
_exptl_absorpt_correction_T_min 0.8080
_exptl_absorpt_correction_type multi-scan
_exptl_absorpt_process_details 'SADABS, (Sheldrick 1996)'
_exptl_crystal_colour colorless
_exptl_crystal_density_diffrn 1.593
_exptl_crystal_density_method 'not measured'
_exptl_crystal_description rod
_exptl_crystal_F_000 1152
_exptl_crystal_size_max 0.20
_exptl_crystal_size_mid 0.10
_exptl_crystal_size_min 0.08
_refine_diff_density_max 0.483
_refine_diff_density_min -0.419
_refine_diff_density_rms 0.051
_refine_ls_extinction_method none
_refine_ls_goodness_of_fit_ref 1.047
_refine_ls_hydrogen_treatment mixed
_refine_ls_matrix_type full
_refine_ls_number_parameters 178
_refine_ls_number_reflns 2666
_refine_ls_number_restraints 15
_refine_ls_restrained_S_all 1.121
_refine_ls_R_factor_all 0.0322
_refine_ls_R_factor_gt 0.0289
_refine_ls_shift/su_max 0.000
_refine_ls_shift/su_mean 0.000
_refine_ls_structure_factor_coef Fsqd
_refine_ls_weighting_details 'calc w=1/[\s^2^(Fo^2^)+(0.0398P)^2^+2.4455P] where P=(Fo^2^+2Fc^2^)/3'
_refine_ls_weighting_scheme calc
_refine_ls_wR_factor_gt 0.0766
_refine_ls_wR_factor_ref 0.0790
_reflns_number_gt 2433
_reflns_number_total 2666
_reflns_threshold_expression >2sigma(I)
_cod_data_source_file c5ra05564d2.cif
_cod_data_source_block 13
_cod_original_sg_symbol_H-M C2/c
_cod_database_code 7220248

loop_
_symmetry_equiv_pos_as_xyz
'x, y, z'
'-x, y, -z+1/2'
'x+1/2, y+1/2, z'
'-x+1/2, y+1/2, -z+1/2'
'-x, -y, -z'
'x, -y, z-1/2'
'-x+1/2, -y+1/2, -z'
'x+1/2, -y+1/2, z-1/2'

loop_
_atom_site_label
_atom_site_type_symbol
_atom_site_fract_x
_atom_site_fract_y
_atom_site_fract_z
_atom_site_U_iso_or_equiv
_atom_site_adp_type
_atom_site_occupancy
_atom_site_symmetry_multiplicity
_atom_site_calc_flag
_atom_site_refinement_flags
Zn1 Zn 0.0000 0.68778(4) 0.2500 0.03120(11) Uani 1 2 d S
O1 O -0.01278(6) 0.6935(3) 0.08146(13) 0.0562(5) Uani 1 1 d D
H1 H -0.0424(10) 0.726(4) 0.036(2) 0.067 Uiso 1 1 d D
O2 O 0.39021(6) 0.7246(3) 0.44379(13) 0.0661(6) Uani 1 1 d .
O3 O 0.44219(6) 0.6838(2) 0.33632(12) 0.0425(3) Uani 1 1 d .
O1W O 0.0000 0.9632(4) 0.2500 0.0986(13) Uani 1 2 d SDU
H1W H 0.0126(18) 1.017(5) 0.208(3) 0.118 Uiso 1 1 d D
O2W O 0.0000 0.4095(3) 0.2500 0.0874(11) Uani 1 2 d SDU
H2W H -0.0169(17) 0.347(4) 0.281(3) 0.105 Uiso 1 1 d D
N1 N 0.08142(6) 0.6758(2) 0.24039(12) 0.0301(3) Uani 1 1 d .
C1 C 0.03472(7) 0.7343(3) 0.05004(15) 0.0407(5) Uani 1 1 d .
H1A H 0.0339 0.8589 0.0302 0.049 Uiso 1 1 calc R
H1B H 0.0347 0.6637 -0.0125 0.049 Uiso 1 1 calc R
C2 C 0.08701(7) 0.6959(2) 0.14220(14) 0.0294(4) Uani 1 1 d .
C3 C 0.13866(7) 0.6838(3) 0.12391(14) 0.0332(4) Uani 1 1 d .
H3A H 0.1412 0.7007 0.0545 0.040 Uiso 1 1 calc R
C4 C 0.18662(7) 0.6466(2) 0.20875(14) 0.0296(4) Uani 1 1 d .
C5 C 0.17972(7) 0.6242(3) 0.31004(15) 0.0390(4) Uani 1 1 d .
H5A H 0.2106 0.5981 0.3694 0.047 Uiso 1 1 calc R
C6 C 0.12761(8) 0.6402(3) 0.32306(15) 0.0395(5) Uani 1 1 d .
H6A H 0.1241 0.6259 0.3919 0.047 Uiso 1 1 calc R
C7 C 0.24247(7) 0.6284(3) 0.19245(14) 0.0296(3) Uani 1 1 d .
C8 C 0.24746(8) 0.5733(3) 0.09346(15) 0.0416(5) Uani 1 1 d .
H8A H 0.2154 0.5477 0.0365 0.050 Uiso 1 1 calc R
C9 C 0.29980(8) 0.5563(3) 0.07896(16) 0.0464(5) Uani 1 1 d .
H9A H 0.3026 0.5188 0.0125 0.056 Uiso 1 1 calc R
C10 C 0.34767(7) 0.5945(3) 0.16227(15) 0.0375(4) Uani 1 1 d .
H10A H 0.3827 0.5844 0.1517 0.045 Uiso 1 1 calc R
C11 C 0.34376(7) 0.6482(2) 0.26187(14) 0.0290(3) Uani 1 1 d .
C12 C 0.29120(7) 0.6649(2) 0.27612(14) 0.0295(4) Uani 1 1 d .
H12A H 0.2886 0.7013 0.3429 0.035 Uiso 1 1 calc R
C13 C 0.39578(7) 0.6890(3) 0.35438(15) 0.0340(4) Uani 1 1 d .

loop_
_atom_site_aniso_label
_atom_site_aniso_U_11
_atom_site_aniso_U_22
_atom_site_aniso_U_33
_atom_site_aniso_U_23
_atom_site_aniso_U_13
_atom_site_aniso_U_12
Zn1 0.01780(15) 0.03959(18) 0.03831(17) 0.000 0.01172(11) 0.000
O1 0.0170(6) 0.1118(16) 0.0370(8) 0.0158(8) 0.0040(5) 0.0019(7)
O2 0.0224(7) 0.1369(17) 0.0376(8) -0.0258(10) 0.0070(6) -0.0059(9)
O3 0.0192(6) 0.0620(10) 0.0484(8) -0.0052(7) 0.0133(6) -0.0033(6)
O1W 0.105(2) 0.0378(13) 0.206(4) 0.000 0.126(3) 0.000
O2W 0.115(2) 0.0380(13) 0.159(3) 0.000 0.115(2) 0.000
N1 0.0182(6) 0.0428(9) 0.0298(7) 0.0016(6) 0.0080(5) 0.0019(6)
C1 0.0190(8) 0.0702(14) 0.0315(9) 0.0067(9) 0.0054(7) 0.0023(9)
C2 0.0187(8) 0.0386(9) 0.0297(8) 0.0001(7) 0.0055(6) 0.0003(6)
C3 0.0214(8) 0.0522(11) 0.0264(8) 0.0021(7) 0.0076(6) 0.0003(7)
C4 0.0183(7) 0.0394(9) 0.0308(8) -0.0003(7) 0.0073(6) 0.0003(6)
C5 0.0200(8) 0.0668(13) 0.0282(8) 0.0072(9) 0.0044(6) 0.0067(8)
C6 0.0239(9) 0.0675(13) 0.0281(8) 0.0071(8) 0.0093(7) 0.0056(8)
C7 0.0193(7) 0.0399(9) 0.0300(8) 0.0013(7) 0.0082(6) 0.0026(7)
C8 0.0246(8) 0.0676(14) 0.0309(9) -0.0081(9) 0.0058(7) 0.0014(9)
C9 0.0317(10) 0.0783(16) 0.0310(9) -0.0124(10) 0.0125(7) 0.0030(10)
C10 0.0238(8) 0.0559(12) 0.0362(9) -0.0017(8) 0.0141(7) 0.0037(8)
C11 0.0201(8) 0.0364(9) 0.0308(8) 0.0008(7) 0.0081(6) 0.0006(6)
C12 0.0219(8) 0.0402(10) 0.0275(8) -0.0006(7) 0.0090(6) 0.0018(7)
C13 0.0202(8) 0.0457(10) 0.0360(9) -0.0022(8) 0.0084(7) -0.0007(7)

loop_
_atom_type_symbol
_atom_type_description
_atom_type_scat_dispersion_real
_atom_type_scat_dispersion_imag
_atom_type_scat_source
C C 0.0033 0.0016 'International Tables Vol C Tables 4.2.6.8 and 6.1.1.4'
H H 0.0000 0.0000 'International Tables Vol C Tables 4.2.6.8 and 6.1.1.4'
N N 0.0061 0.0033 'International Tables Vol C Tables 4.2.6.8 and 6.1.1.4'
O O 0.0106 0.0060 'International Tables Vol C Tables 4.2.6.8 and 6.1.1.4'
Zn Zn 0.2839 1.4301 'International Tables Vol C Tables 4.2.6.8 and 6.1.1.4'

loop_
_geom_angle_atom_site_label_1
_geom_angle_atom_site_label_2
_geom_angle_atom_site_label_3
_geom_angle
_geom_angle_site_symmetry_1
_geom_angle_site_symmetry_3
O1W Zn1 N1 92.49(4) . .
O1W Zn1 N1 92.49(4) . 2
N1 Zn1 N1 175.02(9) . 2
O1W Zn1 O2W 180.000(1) . .
N1 Zn1 O2W 87.51(4) . .
N1 Zn1 O2W 87.51(4) 2 .
O1W Zn1 O1 88.84(6) . 2
N1 Zn1 O1 102.80(6) . 2
N1 Zn1 O1 77.31(6) 2 2
O2W Zn1 O1 91.16(6) . 2
O1W Zn1 O1 88.84(6) . .
N1 Zn1 O1 77.30(6) . .
N1 Zn1 O1 102.80(6) 2 .
O2W Zn1 O1 91.16(6) . .
O1 Zn1 O1 177.67(11) 2 .
C1 O1 Zn1 115.55(12) . .
C1 O1 H1 113(2) . .
Zn1 O1 H1 124(2) . .
Zn1 O1W H1W 120(3) . .
Zn1 O2W H2W 125(3) . .
C2 N1 C6 118.08(15) . .
C2 N1 Zn1 116.31(11) . .
C6 N1 Zn1 125.51(12) . .
O1 C1 C2 109.58(15) . .
O1 C1 H1A 109.8 . .
C2 C1 H1A 109.8 . .
O1 C1 H1B 109.8 . .
C2 C1 H1B 109.8 . .
H1A C1 H1B 108.2 . .
N1 C2 C3 122.13(16) . .
N1 C2 C1 117.47(15) . .
C3 C2 C1 120.40(16) . .
C2 C3 C4 120.23(16) . .
C2 C3 H3A 119.9 . .
C4 C3 H3A 119.9 . .
C3 C4 C5 116.65(16) . .
C3 C4 C7 122.03(16) . .
C5 C4 C7 121.31(15) . .
C6 C5 C4 120.31(16) . .
C6 C5 H5A 119.8 . .
C4 C5 H5A 119.8 . .
N1 C6 C5 122.60(16) . .
N1 C6 H6A 118.7 . .
C5 C6 H6A 118.7 . .
C12 C7 C8 118.37(15) . .
C12 C7 C4 120.72(15) . .
C8 C7 C4 120.91(16) . .
C9 C8 C7 120.55(17) . .
C9 C8 H8A 119.7 . .
C7 C8 H8A 119.7 . .
C10 C9 C8 120.42(17) . .
C10 C9 H9A 119.8 . .
C8 C9 H9A 119.8 . .
C9 C10 C11 120.05(16) . .
C9 C10 H10A 120.0 . .
C11 C10 H10A 120.0 . .
C10 C11 C12 119.35(16) . .
C10 C11 C13 120.78(15) . .
C12 C11 C13 119.87(15) . .
C11 C12 C7 121.25(16) . .
C11 C12 H12A 119.4 . .
C7 C12 H12A 119.4 . .
O2 C13 O3 123.87(18) . .
O2 C13 C11 118.18(16) . .
O3 C13 C11 117.95(17) . .

loop_
_geom_bond_atom_site_label_1
_geom_bond_atom_site_label_2
_geom_bond_distance
_geom_bond_site_symmetry_2
Zn1 O1W 2.072(3) .
Zn1 N1 2.0809(14) .
Zn1 N1 2.0810(14) 2
Zn1 O2W 2.094(3) .
Zn1 O1 2.1113(16) 2
Zn1 O1 2.1113(16) .
O1 C1 1.403(2) .
O1 H1 0.829(18) .
O2 C13 1.239(2) .
O3 C13 1.253(2) .
O1W H1W 0.811(19) .
O2W H2W 0.811(19) .
N1 C2 1.332(2) .
N1 C6 1.342(2) .
C1 C2 1.506(2) .
C1 H1A 0.9700 .
C1 H1B 0.9700 .
C2 C3 1.387(2) .
C3 C4 1.387(2) .
C3 H3A 0.9300 .
C4 C5 1.387(2) .
C4 C7 1.482(2) .
C5 C6 1.370(2) .
C5 H5A 0.9300 .
C6 H6A 0.9300 .
C7 C12 1.390(2) .
C7 C8 1.391(2) .
C8 C9 1.385(3) .
C8 H8A 0.9300 .
C9 C10 1.377(3) .
C9 H9A 0.9300 .
C10 C11 1.385(2) .
C10 H10A 0.9300 .
C11 C12 1.389(2) .
C11 C13 1.508(2) .
C12 H12A 0.9300 .

loop_
_geom_hbond_atom_site_label_D
_geom_hbond_atom_site_label_H
_geom_hbond_atom_site_label_A
_geom_hbond_distance_DH
_geom_hbond_distance_HA
_geom_hbond_distance_DA
_geom_hbond_angle_DHA
_geom_hbond_site_symmetry_A
O1 H1 O2 0.829(18) 1.784(19) 2.610(2) 174(3) 8_465
O1 H1 O3 0.829(18) 2.59(3) 3.170(2) 128(3) 8_465
O1W H1W O3 0.811(19) 1.90(2) 2.663(2) 157(4) 4
O2W H2W O3 0.811(19) 1.88(2) 2.687(2) 173(4) 3_445

loop_
_geom_torsion_atom_site_label_1
_geom_torsion_atom_site_label_2
_geom_torsion_atom_site_label_3
_geom_torsion_atom_site_label_4
_geom_torsion
_geom_torsion_site_symmetry_1
O1W Zn1 O1 C1 76.52(16) .
N1 Zn1 O1 C1 -16.30(16) .
N1 Zn1 O1 C1 168.81(16) 2
O2W Zn1 O1 C1 -103.48(16) .
O1 Zn1 O1 C1 76.45(17) 2
O1W Zn1 N1 C2 -81.45(13) .
N1 Zn1 N1 C2 98.54(13) 2
O2W Zn1 N1 C2 98.55(13) .
O1 Zn1 N1 C2 -170.82(13) 2
O1 Zn1 N1 C2 6.80(13) .
O1W Zn1 N1 C6 102.36(17) .
N1 Zn1 N1 C6 -77.66(17) 2
O2W Zn1 N1 C6 -77.64(17) .
O1 Zn1 N1 C6 12.99(19) 2
O1 Zn1 N1 C6 -169.40(18) .
Zn1 O1 C1 C2 21.6(2) .
C6 N1 C2 C3 -0.9(3) .
Zn1 N1 C2 C3 -177.41(14) .
C6 N1 C2 C1 179.52(19) .
Zn1 N1 C2 C1 3.0(2) .
O1 C1 C2 N1 -16.2(3) .
O1 C1 C2 C3 164.27(19) .
N1 C2 C3 C4 1.1(3) .
C1 C2 C3 C4 -179.32(19) .
C2 C3 C4 C5 -0.4(3) .
C2 C3 C4 C7 178.62(17) .
C3 C4 C5 C6 -0.5(3) .
C7 C4 C5 C6 -179.5(2) .
C2 N1 C6 C5 0.0(3) .
Zn1 N1 C6 C5 176.13(17) .
C4 C5 C6 N1 0.7(4) .
C3 C4 C7 C12 152.95(19) .
C5 C4 C7 C12 -28.1(3) .
C3 C4 C7 C8 -27.5(3) .
C5 C4 C7 C8 151.4(2) .
C12 C7 C8 C9 -0.3(3) .
C4 C7 C8 C9 -179.8(2) .
C7 C8 C9 C10 -0.3(4) .
C8 C9 C10 C11 0.9(4) .
C9 C10 C11 C12 -0.8(3) .
C9 C10 C11 C13 179.4(2) .
C10 C11 C12 C7 0.2(3) .
C13 C11 C12 C7 179.95(17) .
C8 C7 C12 C11 0.4(3) .
C4 C7 C12 C11 179.90(17) .
C10 C11 C13 O2 -175.1(2) .
C12 C11 C13 O2 5.1(3) .
C10 C11 C13 O3 4.4(3) .
C12 C11 C13 O3 -175.34(17) .
